data_2236041
loop_
_publ_author_name
'Ourari, Ali'
'Bounab, Nawel'
'Bouacida, Sofiane'
'Aggoun, Djouhra'

_publ_section_title
;
 (Ethylenediamine-\k^2^<i>N</i>,<i>N</i>')bis(perchlorato-\k<i>O</i>)bis(pyridine-\k<i>N</i>)copper(II)
;
_journal_coeditor_code ZJ2084
_journal_issue 8
_journal_name_full 'Acta Crystallographica Section E'
_journal_page_first m1030
_journal_page_last m1031
_journal_paper_doi 10.1107/S1600536812029868
_journal_volume 68
_journal_year 2012
_chemical_formula_iupac '[Cu (Cl O4)2 (C2 H8 N2) (C5 H5 N)2]'
_chemical_formula_moiety 'C12 H18 Cl2 Cu N4 O8'
_chemical_formula_sum 'C12 H18 Cl2 Cu N4 O8'
_chemical_formula_weight 480.74
_chemical_name_systematic
;
(Ethylenediamine-\k^2^<i>N</i>,<i>N</i>')bis(perchlorato-
\k<i>O</i>)bis(pyridine-\k<i>N</i>)copper(II)
;
_space_group_crystal_system monoclinic
_space_group_IT_number 15
_space_group_name_Hall '-C 2yc'
_space_group_name_H-M_alt 'C 1 2/c 1'
_symmetry_space_group_name_Hall '-C 2yc'
_symmetry_space_group_name_H-M 'C 1 2/c 1'
_atom_sites_solution_hydrogens geom
_atom_sites_solution_primary direct
_atom_sites_solution_secondary difmap
_cell_angle_alpha 90
_cell_angle_beta 100.5510(10)
_cell_angle_gamma 90
_cell_formula_units_Z 4
_cell_length_a 7.6970(10)
_cell_length_b 17.238(2)
_cell_length_c 14.2060(10)
_cell_measurement_reflns_used 2471
_cell_measurement_temperature 295(2)
_cell_measurement_theta_max 28.7
_cell_measurement_theta_min 0.998
_cell_volume 1853.0(3)
_computing_cell_refinement 'SCALEPACK (Otwinowski & Minor, 1997)'
_computing_data_collection 'COLLECT (Nonius, 2004)'
_computing_data_reduction 'DENZO and SCALEPACK (Otwinowski & Minor, 1997)'
_computing_molecular_graphics
;
ORTEP-3 for Windows (Farrugia, 1997) and DIAMOND (Brandenburg & Berndt,
2001)
;
_computing_publication_material 'WinGX (Farrugia, 1999)'
_computing_structure_refinement 'SHELXL97 (Sheldrick, 2008)'
_computing_structure_solution 'SIR2002 (Burla <i>et al.</i>, 2005)'
_diffrn_ambient_temperature 295(2)
_diffrn_detector_area_resol_mean 9
_diffrn_measured_fraction_theta_full 0.994
_diffrn_measured_fraction_theta_max 0.994
_diffrn_measurement_device '95mm CCD camera on \k-goniostat'
_diffrn_measurement_device_type 'Nonius KappaCCD'
_diffrn_measurement_method 'CCD rotation images, thick slices'
_diffrn_radiation_monochromator graphite
_diffrn_radiation_type MoK\a
_diffrn_radiation_wavelength 0.71073
_diffrn_reflns_av_R_equivalents 0.0259
_diffrn_reflns_limit_h_max 10
_diffrn_reflns_limit_h_min -10
_diffrn_reflns_limit_k_max 23
_diffrn_reflns_limit_k_min -21
_diffrn_reflns_limit_l_max 19
_diffrn_reflns_limit_l_min -19
_diffrn_reflns_number 4657
_diffrn_reflns_theta_full 28.71
_diffrn_reflns_theta_max 28.71
_diffrn_reflns_theta_min 2.94
_exptl_absorpt_coefficient_mu 1.516
_exptl_absorpt_correction_type none
_exptl_crystal_colour colourless
_exptl_crystal_density_diffrn 1.723
_exptl_crystal_density_method 'not measured'
_exptl_crystal_description prism
_exptl_crystal_F_000 980
_exptl_crystal_size_max 0.17
_exptl_crystal_size_mid 0.15
_exptl_crystal_size_min 0.13
_refine_diff_density_max 0.865
_refine_diff_density_min -0.753
_refine_ls_goodness_of_fit_ref 1.079
_refine_ls_hydrogen_treatment constr
_refine_ls_matrix_type full
_refine_ls_number_parameters 124
_refine_ls_number_reflns 2400
_refine_ls_number_restraints 0
_refine_ls_restrained_S_all 1.079
_refine_ls_R_factor_all 0.0518
_refine_ls_R_factor_gt 0.0466
_refine_ls_shift/su_max 0
_refine_ls_shift/su_mean 0
_refine_ls_structure_factor_coef Fsqd
_refine_ls_weighting_details 'calc w = 1/[\s^2^(Fo^2^)+(0.0907P)^2^+1.2520P] where P=(Fo^2^+2Fc^2^)/3'
_refine_ls_weighting_scheme calc
_refine_ls_wR_factor_gt 0.1303
_refine_ls_wR_factor_ref 0.1364
_reflns_number_gt 2117
_reflns_number_total 2400
_reflns_threshold_expression I>2\s(I)
_cod_data_source_file zj2084.cif
_cod_data_source_block I
_cod_database_code 2236041
_cod_database_fobs_code 2236041

loop_
_space_group_symop_operation_xyz
'x, y, z'
'-x, y, -z+1/2'
'x+1/2, y+1/2, z'
'-x+1/2, y+1/2, -z+1/2'
'-x, -y, -z'
'x, -y, z-1/2'
'-x+1/2, -y+1/2, -z'
'x+1/2, -y+1/2, z-1/2'

loop_
_atom_site_type_symbol
_atom_site_label
_atom_site_fract_x
_atom_site_fract_y
_atom_site_fract_z
_atom_site_U_iso_or_equiv
_atom_site_adp_type
_atom_site_calc_flag
_atom_site_refinement_flags
_atom_site_occupancy
_atom_site_symmetry_multiplicity
C C1 1.0960(4) 1.02744(14) 0.77477(19) 0.0420(5) Uani d . 1 1
H H1A 1.1727 1.0316 0.7279 0.050 Uiso calc R 1 1
H H1B 1.1191 1.0711 0.8183 0.050 Uiso calc R 1 1
C C2 0.6763(3) 0.78272(14) 0.66706(18) 0.0373(5) Uani d . 1 1
H H2 0.6232 0.8232 0.6946 0.045 Uiso calc R 1 1
C C3 0.5711(3) 0.72425(15) 0.6214(2) 0.0434(5) Uani d . 1 1
H H3 0.4492 0.7256 0.6176 0.052 Uiso calc R 1 1
C C4 0.6494(4) 0.66365(15) 0.5815(2) 0.0443(6) Uani d . 1 1
H H4 0.5815 0.6230 0.5514 0.053 Uiso calc R 1 1
C C5 0.8304(4) 0.66431(15) 0.5869(2) 0.0453(6) Uani d . 1 1
H H5 0.8862 0.6242 0.5603 0.054 Uiso calc R 1 1
C C6 0.9274(3) 0.72536(15) 0.63244(18) 0.0413(5) Uani d . 1 1
H H6 1.0489 0.7261 0.6348 0.050 Uiso calc R 1 1
N N1 1.1296(3) 0.95373(12) 0.82833(15) 0.0375(4) Uani d . 1 1
H H1C 1.0923 0.9576 0.8846 0.045 Uiso calc R 1 1
H H1D 1.2463 0.9437 0.8405 0.045 Uiso calc R 1 1
N N2 0.8526(3) 0.78360(11) 0.67335(14) 0.0331(4) Uani d . 1 1
O O11 0.7648(4) 0.86617(14) 0.8613(2) 0.0731(8) Uani d . 1 1
O O12 0.8304(3) 0.97537(13) 0.95701(16) 0.0552(5) Uani d . 1 1
O O13 0.6922(4) 0.86854(17) 1.0120(2) 0.0783(9) Uani d . 1 1
O O14 0.5379(3) 0.9459(2) 0.8925(3) 0.0996(11) Uani d . 1 1
Cl Cl1 0.70478(7) 0.91475(3) 0.93029(4) 0.0372(2) Uani d . 1 1
Cu Cu1 1.0000 0.86690(2) 0.7500 0.03224(18) Uani d S 1 2

loop_
_atom_site_aniso_label
_atom_site_aniso_U_11
_atom_site_aniso_U_22
_atom_site_aniso_U_33
_atom_site_aniso_U_12
_atom_site_aniso_U_13
_atom_site_aniso_U_23
C1 0.0521(15) 0.0313(11) 0.0429(12) -0.0063(10) 0.0091(11) -0.0030(9)
C2 0.0338(11) 0.0349(11) 0.0425(12) 0.0019(8) 0.0053(9) -0.0036(9)
C3 0.0361(12) 0.0412(13) 0.0515(14) -0.0038(9) 0.0043(10) -0.0029(10)
C4 0.0472(14) 0.0382(13) 0.0462(13) -0.0093(10) 0.0048(11) -0.0065(10)
C5 0.0515(15) 0.0365(12) 0.0500(14) 0.0010(10) 0.0154(11) -0.0102(10)
C6 0.0352(12) 0.0423(13) 0.0469(13) 0.0015(9) 0.0089(10) -0.0059(10)
N1 0.0377(10) 0.0357(10) 0.0373(9) -0.0011(8) 0.0022(8) -0.0035(8)
N2 0.0334(9) 0.0302(9) 0.0347(9) -0.0003(7) 0.0031(7) -0.0025(7)
O11 0.0894(19) 0.0654(16) 0.0759(16) -0.0184(12) 0.0450(15) -0.0287(12)
O12 0.0490(11) 0.0538(12) 0.0612(12) -0.0194(9) 0.0058(9) -0.0112(10)
O13 0.085(2) 0.091(2) 0.0637(16) -0.0214(14) 0.0274(14) 0.0171(13)
O14 0.0421(13) 0.085(2) 0.154(3) 0.0104(13) -0.0286(16) -0.007(2)
Cl1 0.0288(3) 0.0418(3) 0.0406(3) -0.00471(19) 0.0051(2) -0.0045(2)
Cu1 0.0302(3) 0.0291(3) 0.0357(3) 0.000 0.00142(16) 0.000

loop_
_atom_type_symbol
_atom_type_description
_atom_type_scat_dispersion_real
_atom_type_scat_dispersion_imag
_atom_type_scat_source
C C 0.0033 0.0016 'International Tables Vol C Tables 4.2.6.8 and 6.1.1.4'
H H 0 0 'International Tables Vol C Tables 4.2.6.8 and 6.1.1.4'
N N 0.0061 0.0033 'International Tables Vol C Tables 4.2.6.8 and 6.1.1.4'
O O 0.0106 0.006 'International Tables Vol C Tables 4.2.6.8 and 6.1.1.4'
Cl Cl 0.1484 0.1585 'International Tables Vol C Tables 4.2.6.8 and 6.1.1.4'
Cu Cu 0.3201 1.2651 'International Tables Vol C Tables 4.2.6.8 and 6.1.1.4'

loop_
_geom_angle_atom_site_label_1
_geom_angle_atom_site_label_2
_geom_angle_atom_site_label_3
_geom_angle_site_symmetry_1
_geom_angle_site_symmetry_3
_geom_angle
_geom_angle_publ_flag
N1 C1 C1 . 2_756 107.61(17) ?
N1 C1 H1A . . 110.2 ?
C1 C1 H1A 2_756 . 110.2 ?
N1 C1 H1B . . 110.2 ?
C1 C1 H1B 2_756 . 110.2 ?
H1A C1 H1B . . 108.5 ?
N2 C2 C3 . . 122.6(2) ?
N2 C2 H2 . . 118.7 ?
C3 C2 H2 . . 118.7 ?
C2 C3 C4 . . 118.9(2) ?
C2 C3 H3 . . 120.5 ?
C4 C3 H3 . . 120.5 ?
C3 C4 C5 . . 118.9(2) ?
C3 C4 H4 . . 120.5 ?
C5 C4 H4 . . 120.5 ?
C6 C5 C4 . . 119.1(2) ?
C6 C5 H5 . . 120.5 ?
C4 C5 H5 . . 120.5 ?
N2 C6 C5 . . 122.4(2) ?
N2 C6 H6 . . 118.8 ?
C5 C6 H6 . . 118.8 ?
C1 N1 Cu1 . . 109.36(15) ?
C1 N1 H1C . . 109.8 ?
Cu1 N1 H1C . . 109.8 ?
C1 N1 H1D . . 109.8 ?
Cu1 N1 H1D . . 109.8 ?
H1C N1 H1D . . 108.3 ?
C6 N2 C2 . . 118.1(2) ?
C6 N2 Cu1 . . 121.47(17) ?
C2 N2 Cu1 . . 120.30(15) ?
Cl1 O11 Cu1 . . 139.39(15) ?
O14 Cl1 O13 . . 109.3(2) ?
O14 Cl1 O12 . . 110.42(17) ?
O13 Cl1 O12 . . 109.67(17) ?
O14 Cl1 O11 . . 110.5(2) ?
O13 Cl1 O11 . . 108.03(18) ?
O12 Cl1 O11 . . 108.87(15) ?
N1 Cu1 N1 . 2_756 84.17(12) ?
N1 Cu1 N2 . 2_756 93.31(9) ?
N1 Cu1 N2 2_756 2_756 175.59(8) ?
N1 Cu1 N2 . . 175.59(8) y
N1 Cu1 N2 2_756 . 93.31(9) ?
N2 Cu1 N2 2_756 . 89.42(11) ?
N1 Cu1 O11 . . 89.85(8) y
N1 Cu1 O11 2_756 . 90.56(10) ?
N2 Cu1 O11 2_756 . 93.06(9) ?
N2 Cu1 O11 . . 86.55(8) y

loop_
_geom_bond_atom_site_label_1
_geom_bond_atom_site_label_2
_geom_bond_site_symmetry_2
_geom_bond_distance
_geom_bond_publ_flag
C1 N1 . 1.479(3) ?
C1 C1 2_756 1.517(5) ?
C1 H1A . 0.9700 ?
C1 H1B . 0.9700 ?
C2 N2 . 1.343(3) ?
C2 C3 . 1.379(3) ?
C2 H2 . 0.9300 ?
C3 C4 . 1.379(4) ?
C3 H3 . 0.9300 ?
C4 C5 . 1.381(4) ?
C4 H4 . 0.9300 ?
C5 C6 . 1.381(4) ?
C5 H5 . 0.9300 ?
C6 N2 . 1.342(3) ?
C6 H6 . 0.9300 ?
N1 H1C . 0.9000 ?
N1 H1D . 0.9000 ?
N1 Cu1 . 2.017(2) y
N2 Cu1 . 2.0206(19) y
O11 Cu1 . 2.613(3) y
O11 Cl1 . 1.428(2) y
O12 Cl1 . 1.427(2) y
O13 Cl1 . 1.425(3) y
O14 Cl1 . 1.406(2) y
Cu1 N1 2_756 2.017(2) ?
Cu1 N2 2_756 2.0206(19) ?

loop_
_geom_hbond_atom_site_label_D
_geom_hbond_atom_site_label_H
_geom_hbond_atom_site_label_A
_geom_hbond_site_symmetry_A
_geom_hbond_distance_DH
_geom_hbond_distance_HA
_geom_hbond_distance_DA
_geom_hbond_angle_DHA
_geom_hbond_publ_flag
N1 H1C O12 . 0.90 2.44 3.213(3) 144.00 yes
N1 H1C O12 5_777 0.90 2.50 3.247(3) 140.00 yes
N1 H1D O14 1_655 0.90 2.23 3.111(4) 166.00 yes
C2 H2 O11 . 0.93 2.53 3.076(4) 118.00 yes
C5 H5 O13 8_565 0.93 2.57 3.208(4) 126.00 yes

loop_
_geom_torsion_atom_site_label_1
_geom_torsion_atom_site_label_2
_geom_torsion_atom_site_label_3
_geom_torsion_atom_site_label_4
_geom_torsion_site_symmetry_1
_geom_torsion_site_symmetry_4
_geom_torsion
N2 C2 C3 C4 . . 0.8(4)
C2 C3 C4 C5 . . -1.3(4)
C3 C4 C5 C6 . . 0.3(4)
C4 C5 C6 N2 . . 1.3(4)
C1 C1 N1 Cu1 2_756 . 39.1(3)
C5 C6 N2 C2 . . -1.8(4)
C5 C6 N2 Cu1 . . 174.2(2)
C3 C2 N2 C6 . . 0.7(4)
C3 C2 N2 Cu1 . . -175.34(19)
Cu1 O11 Cl1 O14 . . 107.9(3)
Cu1 O11 Cl1 O13 . . -132.5(3)
Cu1 O11 Cl1 O12 . . -13.5(4)
C1 N1 Cu1 N1 . 2_756 -14.22(12)
C1 N1 Cu1 N2 . 2_756 162.14(16)
C1 N1 Cu1 N2 . . -69.6(10)
C1 N1 Cu1 O11 . . -104.80(17)
C6 N2 Cu1 N1 . . -18E1(10)
C2 N2 Cu1 N1 . . -3.5(11)
C6 N2 Cu1 N1 . 2_756 125.50(19)
C2 N2 Cu1 N1 . 2_756 -58.60(19)
C6 N2 Cu1 N2 . 2_756 -51.04(17)
C2 N2 Cu1 N2 . 2_756 124.9(2)
C6 N2 Cu1 O11 . . -144.1(2)
C2 N2 Cu1 O11 . . 31.77(19)
Cl1 O11 Cu1 N1 . . 17.1(3)
Cl1 O11 Cu1 N1 . 2_756 -67.1(3)
Cl1 O11 Cu1 N2 . 2_756 110.4(3)
Cl1 O11 Cu1 N2 . . -160.4(3)
